data_4504072
loop_
_publ_author_name
'Wang, Jingping'
'Ma, Pengtao'
'Shen, Yue'
'Niu, Jingyang'

_publ_section_title
;
 A Novel Polyoxotungstate [Ni4(H2O)2(\a-NiW9O34)2]16-Based on an Old
 Structure with a New Component
;
_journal_issue 4
_journal_name_full 'Crystal Growth &amp; Design'
_journal_page_first 603
_journal_paper_doi 10.1021/cg060751y
_journal_volume 7
_journal_year 2007
_chemical_formula_sum 'Cl4 H74 Na6 Ni6 O98 W18'
_chemical_formula_weight 5583.56
_chemical_name_systematic
; 
 ? 
;
_space_group_IT_number 14
_symmetry_cell_setting monoclinic
_symmetry_space_group_name_Hall '-P 2yn'
_symmetry_space_group_name_H-M 'P 1 21/n 1'
_atom_sites_solution_primary direct
_atom_sites_solution_secondary difmap
_audit_creation_method SHELXL-97
_cell_angle_alpha 90.00
_cell_angle_beta 104.326(2)
_cell_angle_gamma 90.00
_cell_formula_units_Z 2
_cell_length_a 12.8865(15)
_cell_length_b 16.3849(19)
_cell_length_c 21.553(3)
_cell_measurement_reflns_used 250
_cell_measurement_temperature 293(2)
_cell_measurement_theta_max 25
_cell_measurement_theta_min 2.5
_cell_volume 4409.3(10)
_computing_cell_refinement 'Bruker SMART (Bruker, 2001)'
_computing_data_collection 'Apex2 (Bruker, 2005)'
_computing_data_reduction 'Bruker SAINT (Bruker, 2001)'
_computing_molecular_graphics 'Bruker SHELXTL (Bruker, 2001)'
_computing_publication_material 'Bruker SHELXTL'
_computing_structure_refinement 'SHELXL-97 (Sheldrick, 1997)'
_computing_structure_solution 'SHELXS-97 (Sheldrick, 1990)'
_diffrn_ambient_temperature 293(2)
_diffrn_measured_fraction_theta_full 0.981
_diffrn_measured_fraction_theta_max 0.981
_diffrn_measurement_device_type 'CCD, Apex-2'
_diffrn_measurement_method \w
_diffrn_radiation_monochromator graphite
_diffrn_radiation_source 'fine-focus sealed tube'
_diffrn_radiation_type MoK\a
_diffrn_radiation_wavelength 0.71073
_diffrn_reflns_av_R_equivalents 0.0633
_diffrn_reflns_av_sigmaI/netI 0.0797
_diffrn_reflns_limit_h_max 15
_diffrn_reflns_limit_h_min -13
_diffrn_reflns_limit_k_max 19
_diffrn_reflns_limit_k_min -19
_diffrn_reflns_limit_l_max 16
_diffrn_reflns_limit_l_min -25
_diffrn_reflns_number 21214
_diffrn_reflns_theta_full 25.00
_diffrn_reflns_theta_max 25.00
_diffrn_reflns_theta_min 1.95
_diffrn_standards_decay_% 0
_diffrn_standards_interval_count 0
_diffrn_standards_interval_time 0
_diffrn_standards_number 0
_exptl_absorpt_coefficient_mu 24.895
_exptl_absorpt_correction_T_max 0.2128
_exptl_absorpt_correction_T_min 0.1402
_exptl_absorpt_correction_type multi-scan
_exptl_absorpt_process_details '(SADABS; Sheldrick, 1996)'
_exptl_crystal_colour Green
_exptl_crystal_density_diffrn 4.178
_exptl_crystal_density_method 'not measured'
_exptl_crystal_description Block
_exptl_crystal_F_000 4910
_exptl_crystal_size_max 0.13
_exptl_crystal_size_mid 0.11
_exptl_crystal_size_min 0.09
_refine_diff_density_max 3.896
_refine_diff_density_min -2.953
_refine_diff_density_rms 0.488
_refine_ls_extinction_method none
_refine_ls_goodness_of_fit_ref 0.994
_refine_ls_matrix_type full
_refine_ls_number_parameters 613
_refine_ls_number_reflns 7622
_refine_ls_number_restraints 54
_refine_ls_restrained_S_all 0.990
_refine_ls_R_factor_all 0.0717
_refine_ls_R_factor_gt 0.0512
_refine_ls_shift/su_max 0.001
_refine_ls_shift/su_mean 0.000
_refine_ls_structure_factor_coef Fsqd
_refine_ls_weighting_details 'calc w=1/[\s^2^(Fo^2^)+(0.0753P)^2^+0.0000P] where P=(Fo^2^+2Fc^2^)/3'
_refine_ls_weighting_scheme calc
_refine_ls_wR_factor_gt 0.1225
_refine_ls_wR_factor_ref 0.1316
_reflns_number_gt 5834
_reflns_number_total 7622
_reflns_threshold_expression >2sigma(I)
_cod_data_source_file cg060751ysi20061025_093335.cif
_cod_data_source_block njy1
_cod_depositor_comments
;
The following automatic conversions were performed:

'_symmetry_cell_setting' value 'Monoclinic' changed to 'monoclinic'
according to /home/saulius/struct/CIF-dictionaries/cif_core.dic
dictionary named 'cif_core.dic' version 2.4.1 from
2010-06-29.

'_exptl_absorpt_correction_type' value 'Multi-scan'
changed to 'multi-scan' according to
/home/saulius/struct/CIF-dictionaries/cif_core.dic dictionary named
'cif_core.dic' version 2.4.1 from 2010-06-29.

Automatic conversion script
Id: cif_fix_values 1715 2011-07-08 13:25:40Z adriana 
;
_cod_original_cell_volume 4409.3(9)
_cod_original_sg_symbol_H-M P2(1)/n
_cod_original_formula_sum 'H74 Cl4 Na6 Ni6 O98 W18'
_cod_database_code 4504072

loop_
_symmetry_equiv_pos_as_xyz
'x, y, z'
'-x+1/2, y+1/2, -z+1/2'
'-x, -y, -z'
'x-1/2, -y-1/2, z-1/2'

loop_
_atom_site_label
_atom_site_type_symbol
_atom_site_fract_x
_atom_site_fract_y
_atom_site_fract_z
_atom_site_U_iso_or_equiv
_atom_site_adp_type
_atom_site_occupancy
_atom_site_symmetry_multiplicity
_atom_site_calc_flag
_atom_site_refinement_flags
Na1 Na 0.4487(7) 0.5706(5) -0.0495(4) 0.042(2) Uani 1 1 d .
Na2 Na -0.3477(7) 0.5125(6) 0.2305(5) 0.057(2) Uani 1 1 d .
Na3 Na -0.0147(8) 0.5596(8) 0.4318(5) 0.072(3) Uani 1 1 d .
Ni1 Ni 0.04850(17) 0.65415(12) 0.06775(10) 0.0209(5) Uani 1 1 d .
Ni2 Ni 0.06579(18) 0.52886(13) -0.05170(10) 0.0237(5) Uani 1 1 d .
Ni3 Ni 0.15742(18) 0.39781(13) 0.05159(11) 0.0256(5) Uani 1 1 d .
W1 W 0.02011(6) 0.86263(4) 0.11186(3) 0.01964(18) Uani 1 1 d .
W2 W 0.28893(5) 0.77189(4) 0.11644(3) 0.01834(18) Uani 1 1 d .
W3 W 0.13858(5) 0.70437(4) 0.23375(3) 0.01802(18) Uani 1 1 d .
W4 W -0.06580(6) 0.80840(4) -0.04165(3) 0.02007(18) Uani 1 1 d .
W5 W -0.19785(5) 0.74951(4) 0.06288(3) 0.02071(18) Uani 1 1 d .
W6 W -0.08225(5) 0.59254(4) 0.18500(3) 0.01923(18) Uani 1 1 d .
W7 W 0.15447(5) 0.51125(4) 0.19092(3) 0.01702(17) Uani 1 1 d .
W8 W 0.30730(5) 0.57976(4) 0.07237(3) 0.01719(17) Uani 1 1 d .
W9 W 0.20140(6) 0.71866(4) -0.03674(3) 0.01874(18) Uani 1 1 d .
O1 O 0.0435(9) 0.9561(7) 0.1484(6) 0.030(3) Uani 1 1 d .
O2 O 0.3855(10) 0.8393(7) 0.1531(6) 0.033(3) Uani 1 1 d .
O3 O 0.1947(11) 0.7518(7) 0.3053(6) 0.034(3) Uani 1 1 d .
O4 O -0.1005(10) 0.8726(7) -0.1091(5) 0.025(3) Uani 1 1 d .
O5 O -0.3243(11) 0.7725(8) 0.0681(7) 0.038(3) Uani 1 1 d .
O6 O -0.1743(9) 0.5684(7) 0.2296(6) 0.026(3) Uani 1 1 d .
O7 O 0.2243(9) 0.4333(6) 0.2360(5) 0.022(3) Uani 1 1 d .
O8 O 0.4177(9) 0.5190(7) 0.0832(6) 0.029(3) Uani 1 1 d .
O9 O 0.2477(11) 0.7502(8) -0.1007(6) 0.033(3) Uani 1 1 d .
O10 O 0.1651(9) 0.8391(6) 0.1040(5) 0.022(3) Uani 1 1 d .
O11 O 0.2465(9) 0.7271(7) 0.1879(5) 0.020(3) Uani 1 1 d .
O12 O 0.0589(9) 0.7901(6) 0.1856(5) 0.020(3) Uani 1 1 d .
O13 O -0.0149(9) 0.8960(6) 0.0255(5) 0.026(3) Uani 1 1 d .
O14 O -0.1237(9) 0.8461(6) 0.1115(6) 0.024(3) Uani 1 1 d .
O15 O 0.0117(9) 0.6629(7) 0.2515(5) 0.022(3) Uani 1 1 d .
O16 O 0.2047(8) 0.5976(6) 0.2543(5) 0.014(2) Uani 1 1 d .
O17 O 0.3772(9) 0.6749(7) 0.1207(5) 0.024(3) Uani 1 1 d .
O18 O 0.2941(9) 0.7891(6) 0.0291(5) 0.021(3) Uani 1 1 d .
O19 O -0.1966(9) 0.8156(6) -0.0124(5) 0.022(3) Uani 1 1 d .
O20 O -0.1452(9) 0.6862(7) 0.1411(5) 0.023(3) Uani 1 1 d .
O21 O 0.0278(10) 0.5083(7) 0.2213(6) 0.026(3) Uani 1 1 d U
O22 O 0.2599(8) 0.5501(6) 0.1458(5) 0.021(3) Uani 1 1 d .
O23 O 0.3160(8) 0.6355(6) -0.0039(5) 0.020(3) Uani 1 1 d .
O24 O 0.0833(10) 0.7902(6) -0.0379(6) 0.028(3) Uani 1 1 d .
O25 O -0.0992(9) 0.7069(6) -0.0723(5) 0.020(3) Uani 1 1 d .
O26 O -0.2164(9) 0.6569(6) 0.0153(5) 0.022(3) Uani 1 1 d .
O27 O -0.1248(9) 0.5288(6) 0.1131(5) 0.020(3) Uani 1 1 d .
O28 O 0.0854(9) 0.4574(7) 0.1125(5) 0.023(3) Uani 1 1 d .
O29 O 0.1977(9) 0.5110(6) 0.0242(5) 0.017(2) Uani 1 1 d U
O30 O 0.1110(9) 0.6349(6) -0.0688(6) 0.025(3) Uani 1 1 d .
O31 O -0.0298(8) 0.7495(6) 0.0553(5) 0.015(2) Uani 1 1 d .
O32 O 0.0620(9) 0.6219(6) 0.1511(5) 0.018(3) Uani 1 1 d .
O33 O 0.1847(8) 0.6768(6) 0.0576(5) 0.016(2) Uani 1 1 d U
O34 O -0.0203(8) 0.5750(6) 0.0112(5) 0.017(2) Uani 1 1 d .
Cl1 Cl 0.2444(4) 0.4992(3) 0.3644(2) 0.0348(12) Uani 1 1 d .
Cl2 Cl 0.4240(4) 0.6294(4) 0.2654(3) 0.0486(14) Uani 1 1 d .
O1W O 0.2987(10) 0.3746(7) 0.1163(6) 0.029(3) Uani 1 1 d .
O2W O 0.3272(12) 0.4765(9) 0.5024(10) 0.064(5) Uani 1 1 d .
O3W O 0.1252(13) 0.6237(10) 0.3975(8) 0.058(4) Uani 1 1 d .
O4W O 0.6223(14) 0.5815(11) 0.3337(10) 0.081(6) Uani 1 1 d .
O5W O 0.4618(18) 0.7959(10) 0.2985(8) 0.084(7) Uani 1 1 d .
O6W O 0.4759(13) 0.4644(10) 0.2214(7) 0.059(4) Uani 1 1 d .
O7W O 0.6048(13) 0.5693(9) 0.0441(8) 0.051(4) Uani 1 1 d .
O8W O 0.3009(13) 0.5706(9) -0.1458(7) 0.050(4) Uani 1 1 d .
O9W O 0.5205(17) 0.6869(12) -0.0855(11) 0.087(6) Uani 1 1 d .
O10W O 0.5923(13) 0.6350(10) 0.1685(8) 0.058(4) Uani 1 1 d U
O11W O -0.0353(16) 0.4596(13) 0.3456(10) 0.087(6) Uani 1 1 d U
O12W O -0.2622(16) 0.4141(13) 0.3059(9) 0.089(7) Uani 1 1 d .
O13W O -0.1509(18) 0.6222(13) 0.3567(10) 0.096(7) Uani 1 1 d .
O14W O -0.018(2) 0.6894(15) 0.4955(12) 0.034(6) Uani 0.50 1 d PU
O15W O -0.131(2) 0.4697(16) 0.4693(13) 0.040(7) Uani 0.50 1 d PU
O16W O -0.104(2) 0.7920(15) 0.2869(13) 0.037(6) Uani 0.50 1 d PU
O17W O 0.663(3) 0.776(2) 0.2470(17) 0.066(9) Uani 0.50 1 d PU

loop_
_atom_site_aniso_label
_atom_site_aniso_U_11
_atom_site_aniso_U_22
_atom_site_aniso_U_33
_atom_site_aniso_U_23
_atom_site_aniso_U_13
_atom_site_aniso_U_12
Na1 0.042(5) 0.041(4) 0.052(5) -0.002(4) 0.026(4) -0.002(4)
Na2 0.041(5) 0.066(6) 0.070(6) 0.005(5) 0.027(5) 0.000(4)
Na3 0.038(5) 0.112(9) 0.073(7) 0.009(6) 0.028(5) 0.010(6)
Ni1 0.0221(12) 0.0186(10) 0.0230(11) -0.0008(9) 0.0072(10) 0.0016(9)
Ni2 0.0213(12) 0.0249(11) 0.0256(12) 0.0004(10) 0.0073(10) 0.0006(10)
Ni3 0.0245(13) 0.0234(11) 0.0277(12) -0.0001(10) 0.0039(10) 0.0023(10)
W1 0.0208(4) 0.0150(3) 0.0236(4) -0.0019(3) 0.0066(3) 0.0020(3)
W2 0.0158(4) 0.0165(3) 0.0236(4) -0.0023(3) 0.0065(3) -0.0020(3)
W3 0.0198(4) 0.0169(3) 0.0174(3) -0.0032(3) 0.0047(3) -0.0017(3)
W4 0.0242(4) 0.0142(3) 0.0214(4) 0.0030(3) 0.0049(3) 0.0017(3)
W5 0.0160(4) 0.0196(3) 0.0287(4) -0.0038(3) 0.0094(3) 0.0025(3)
W6 0.0176(4) 0.0230(3) 0.0199(4) -0.0036(3) 0.0101(3) -0.0033(3)
W7 0.0181(4) 0.0159(3) 0.0163(3) 0.0007(3) 0.0026(3) 0.0021(3)
W8 0.0127(3) 0.0167(3) 0.0225(4) -0.0007(3) 0.0050(3) 0.0011(3)
W9 0.0196(4) 0.0179(3) 0.0205(4) 0.0021(3) 0.0082(3) -0.0036(3)
O1 0.024(7) 0.026(6) 0.042(8) 0.003(6) 0.016(6) 0.004(5)
O2 0.036(8) 0.030(7) 0.031(7) -0.005(6) 0.007(6) -0.011(6)
O3 0.038(8) 0.034(7) 0.027(7) -0.009(6) 0.001(6) -0.009(6)
O4 0.031(7) 0.028(6) 0.018(6) 0.008(5) 0.012(5) 0.000(5)
O5 0.026(7) 0.049(8) 0.042(8) -0.007(7) 0.012(6) -0.003(6)
O6 0.022(7) 0.026(6) 0.035(7) -0.004(6) 0.016(6) 0.001(5)
O7 0.022(6) 0.020(6) 0.022(6) 0.005(5) 0.001(5) 0.008(5)
O8 0.010(6) 0.039(7) 0.037(7) 0.011(6) 0.007(5) 0.009(5)
O9 0.035(8) 0.044(7) 0.020(7) 0.005(6) 0.010(6) 0.004(6)
O10 0.026(7) 0.014(5) 0.024(6) -0.004(5) 0.006(5) 0.005(5)
O11 0.013(6) 0.026(6) 0.026(6) -0.002(5) 0.014(5) -0.007(5)
O12 0.015(6) 0.018(6) 0.031(7) 0.000(5) 0.013(5) -0.005(5)
O13 0.031(7) 0.017(5) 0.024(7) 0.007(5) -0.003(6) 0.001(5)
O14 0.029(7) 0.017(6) 0.028(7) -0.004(5) 0.012(5) 0.001(5)
O15 0.014(6) 0.025(6) 0.026(6) 0.006(5) 0.005(5) -0.006(5)
O16 0.014(6) 0.014(5) 0.013(5) -0.005(4) 0.002(5) 0.002(4)
O17 0.010(6) 0.031(6) 0.027(7) -0.007(5) -0.006(5) 0.007(5)
O18 0.018(6) 0.017(5) 0.025(6) 0.006(5) 0.003(5) -0.007(5)
O19 0.019(6) 0.021(6) 0.026(6) -0.004(5) 0.005(5) 0.005(5)
O20 0.022(7) 0.029(6) 0.023(6) -0.002(5) 0.012(5) 0.008(5)
O21 0.025(3) 0.026(3) 0.026(3) 0.0000(10) 0.0068(12) -0.0002(10)
O22 0.016(6) 0.021(6) 0.021(6) 0.001(5) -0.003(5) 0.002(5)
O23 0.014(6) 0.018(5) 0.027(6) -0.001(5) 0.006(5) 0.000(5)
O24 0.039(8) 0.011(5) 0.031(7) 0.004(5) -0.001(6) -0.004(5)
O25 0.018(6) 0.018(5) 0.024(6) 0.000(5) 0.008(5) 0.000(5)
O26 0.019(6) 0.022(6) 0.023(6) -0.008(5) 0.004(5) 0.005(5)
O27 0.030(7) 0.014(5) 0.016(6) -0.002(5) 0.010(5) 0.006(5)
O28 0.021(6) 0.029(6) 0.015(6) 0.009(5) -0.004(5) -0.001(5)
O29 0.017(3) 0.017(2) 0.017(3) 0.0008(10) 0.0044(11) -0.0001(10)
O30 0.016(6) 0.018(6) 0.040(7) 0.000(5) 0.003(6) 0.001(5)
O31 0.016(6) 0.011(5) 0.022(6) 0.001(4) 0.013(5) -0.001(4)
O32 0.016(6) 0.020(6) 0.018(6) -0.001(5) 0.001(5) -0.002(5)
O33 0.015(2) 0.016(2) 0.016(2) -0.0001(10) 0.0042(11) -0.0002(10)
O34 0.008(5) 0.017(5) 0.023(6) 0.013(5) -0.001(5) 0.002(4)
Cl1 0.046(3) 0.027(2) 0.029(2) 0.0001(19) 0.006(2) 0.005(2)
Cl2 0.032(3) 0.058(3) 0.056(3) -0.007(3) 0.011(3) 0.001(3)
O1W 0.035(8) 0.019(6) 0.029(7) 0.000(5) 0.000(6) -0.001(5)
O2W 0.035(9) 0.043(9) 0.116(15) -0.013(9) 0.023(10) 0.003(7)
O3W 0.054(10) 0.060(10) 0.064(11) 0.008(9) 0.020(9) -0.012(8)
O4W 0.054(12) 0.078(13) 0.094(15) 0.013(11) -0.017(11) 0.001(9)
O5W 0.138(19) 0.055(10) 0.038(10) -0.006(8) -0.016(11) 0.027(11)
O6W 0.056(11) 0.075(11) 0.045(9) 0.013(9) 0.011(8) 0.001(9)
O7W 0.052(10) 0.047(9) 0.063(10) -0.002(8) 0.032(8) -0.013(8)
O8W 0.059(10) 0.056(9) 0.041(9) -0.007(7) 0.024(8) -0.021(8)
O9W 0.083(15) 0.074(13) 0.114(17) 0.014(12) 0.040(13) 0.017(11)
O10W 0.058(4) 0.058(4) 0.059(4) 0.0000(10) 0.0141(14) 0.0000(10)
O11W 0.087(6) 0.087(6) 0.087(6) 0.0000(10) 0.0213(18) 0.0002(10)
O12W 0.065(13) 0.124(18) 0.087(15) 0.061(13) 0.035(11) 0.010(12)
O13W 0.099(17) 0.099(15) 0.086(15) -0.022(13) 0.017(13) 0.031(13)
O14W 0.034(6) 0.034(6) 0.034(6) -0.0003(10) 0.0083(18) 0.0000(10)
O15W 0.040(7) 0.040(7) 0.040(7) 0.0001(10) 0.0100(19) -0.0001(10)
O16W 0.037(6) 0.038(6) 0.038(6) -0.0003(10) 0.0094(18) 0.0002(10)
O17W 0.066(9) 0.066(9) 0.066(9) -0.0001(10) 0.016(2) 0.0000(10)

loop_
_atom_type_symbol
_atom_type_description
_atom_type_scat_dispersion_real
_atom_type_scat_dispersion_imag
_atom_type_scat_source
H H 0.0000 0.0000 'International Tables Vol C Tables 4.2.6.8 and 6.1.1.4'
O O 0.0106 0.0060 'International Tables Vol C Tables 4.2.6.8 and 6.1.1.4'
Na Na 0.0362 0.0249 'International Tables Vol C Tables 4.2.6.8 and 6.1.1.4'
Cl Cl 0.1484 0.1585 'International Tables Vol C Tables 4.2.6.8 and 6.1.1.4'
Ni Ni 0.3393 1.1124 'International Tables Vol C Tables 4.2.6.8 and 6.1.1.4'
W W -0.8490 6.8722 'International Tables Vol C Tables 4.2.6.8 and 6.1.1.4'

loop_
_geom_angle_atom_site_label_1
_geom_angle_atom_site_label_2
_geom_angle_atom_site_label_3
_geom_angle
_geom_angle_site_symmetry_1
_geom_angle_site_symmetry_3
O9W Na1 O7W 159.5(8) . 3_665
O9W Na1 O23 98.9(6) . .
O7W Na1 O23 99.2(5) 3_665 .
O9W Na1 O8W 90.4(7) . .
O7W Na1 O8W 82.5(6) 3_665 .
O23 Na1 O8W 82.2(5) . .
O9W Na1 O7W 88.2(7) . .
O7W Na1 O7W 97.9(5) 3_665 .
O23 Na1 O7W 100.7(5) . .
O8W Na1 O7W 176.9(6) . .
O9W Na1 O8 91.4(6) . 3_665
O7W Na1 O8 71.4(5) 3_665 3_665
O23 Na1 O8 169.0(5) . 3_665
O8W Na1 O8 101.6(5) . 3_665
O7W Na1 O8 75.7(5) . 3_665
O9W Na1 Na1 132.8(7) . 3_665
O7W Na1 Na1 49.8(4) 3_665 3_665
O23 Na1 Na1 105.3(5) . 3_665
O8W Na1 Na1 132.2(5) . 3_665
O7W Na1 Na1 48.0(4) . 3_665
O8 Na1 Na1 64.5(4) 3_665 3_665
O9W Na1 W8 122.0(6) . .
O7W Na1 W8 78.4(4) 3_665 .
O23 Na1 W8 30.4(3) . .
O8W Na1 W8 101.2(4) . .
O7W Na1 W8 81.9(4) . .
O8 Na1 W8 139.0(4) 3_665 .
Na1 Na1 W8 74.9(3) 3_665 .
O9W Na1 Na2 90.8(6) . 3_565
O7W Na1 Na2 72.3(4) 3_665 3_565
O23 Na1 Na2 116.8(4) . 3_565
O8W Na1 Na2 35.1(4) . 3_565
O7W Na1 Na2 142.2(5) . 3_565
O8 Na1 Na2 66.5(3) 3_665 3_565
Na1 Na1 Na2 112.4(4) 3_665 3_565
W8 Na1 Na2 128.9(3) . 3_565
O12W Na2 O6W 96.0(7) . 1_455
O12W Na2 O6 89.4(6) . .
O6W Na2 O6 174.3(7) 1_455 .
O12W Na2 O10W 167.0(8) . 1_455
O6W Na2 O10W 93.5(6) 1_455 1_455
O6 Na2 O10W 81.5(6) . 1_455
O12W Na2 O8W 88.5(7) . 3_565
O6W Na2 O8W 99.2(6) 1_455 3_565
O6 Na2 O8W 78.9(5) . 3_565
O10W Na2 O8W 98.7(6) 1_455 3_565
O12W Na2 O4W 81.4(7) . 1_455
O6W Na2 O4W 82.7(6) 1_455 1_455
O6 Na2 O4W 100.1(6) . 1_455
O10W Na2 O4W 91.0(6) 1_455 1_455
O8W Na2 O4W 169.9(7) 3_565 1_455
O12W Na2 Na1 114.8(7) . 3_565
O6W Na2 Na1 74.6(5) 1_455 3_565
O6 Na2 Na1 101.4(4) . 3_565
O10W Na2 Na1 76.4(5) 1_455 3_565
O8W Na2 Na1 34.7(4) 3_565 3_565
O4W Na2 Na1 153.1(5) 1_455 3_565
O13W Na3 O3W 95.1(8) . .
O13W Na3 O15W 94.6(10) . .
O3W Na3 O15W 167.5(9) . .
O13W Na3 O11W 81.0(8) . .
O3W Na3 O11W 90.5(7) . .
O15W Na3 O11W 83.3(9) . .
O13W Na3 O15W 163.0(10) . 3_566
O3W Na3 O15W 83.3(8) . 3_566
O15W Na3 O15W 89.6(10) . 3_566
O11W Na3 O15W 115.9(9) . 3_566
O13W Na3 O14W 83.9(8) . .
O3W Na3 O14W 85.1(8) . .
O15W Na3 O14W 103.7(10) . .
O11W Na3 O14W 163.9(9) . .
O15W Na3 O14W 79.1(9) 3_566 .
O13W Na3 Na3 138.4(8) . 3_566
O3W Na3 Na3 125.8(6) . 3_566
O15W Na3 Na3 46.3(7) . 3_566
O11W Na3 Na3 103.7(8) . 3_566
O15W Na3 Na3 43.2(7) 3_566 3_566
O14W Na3 Na3 91.5(7) . 3_566
O32 Ni1 O31 107.6(5) . .
O32 Ni1 O34 110.9(5) . .
O31 Ni1 O34 110.0(4) . .
O32 Ni1 O33 108.0(5) . .
O31 Ni1 O33 108.2(5) . .
O34 Ni1 O33 112.0(5) . .
O30 Ni2 O27 97.1(5) . 3_565
O30 Ni2 O34 166.1(5) . 3_565
O27 Ni2 O34 95.0(5) 3_565 3_565
O30 Ni2 O29 93.0(4) . .
O27 Ni2 O29 95.0(5) 3_565 .
O34 Ni2 O29 79.2(4) 3_565 .
O30 Ni2 O28 93.6(4) . 3_565
O27 Ni2 O28 95.0(5) 3_565 3_565
O34 Ni2 O28 92.1(4) 3_565 3_565
O29 Ni2 O28 167.3(5) . 3_565
O30 Ni2 O34 91.9(5) . .
O27 Ni2 O34 169.4(4) 3_565 .
O34 Ni2 O34 76.8(4) 3_565 .
O29 Ni2 O34 90.1(4) . .
O28 Ni2 O34 78.8(4) 3_565 .
O25 Ni3 O34 91.4(4) 3_565 3_565
O25 Ni3 O26 90.4(5) 3_565 3_565
O34 Ni3 O26 92.4(5) 3_565 3_565
O25 Ni3 O28 90.7(5) 3_565 .
O34 Ni3 O28 82.0(5) 3_565 .
O26 Ni3 O28 174.3(4) 3_565 .
O25 Ni3 O1W 90.5(5) 3_565 .
O34 Ni3 O1W 177.9(4) 3_565 .
O26 Ni3 O1W 88.6(5) 3_565 .
O28 Ni3 O1W 96.9(5) . .
O25 Ni3 O29 172.4(4) 3_565 .
O34 Ni3 O29 81.2(4) 3_565 .
O26 Ni3 O29 91.7(5) 3_565 .
O28 Ni3 O29 86.6(5) . .
O1W Ni3 O29 96.8(4) . .
O1 W1 O14 101.1(5) . .
O1 W1 O13 99.6(5) . .
O14 W1 O13 92.5(5) . .
O1 W1 O12 101.0(5) . .
O14 W1 O12 88.2(5) . .
O13 W1 O12 158.9(5) . .
O1 W1 O10 98.8(5) . .
O14 W1 O10 159.7(4) . .
O13 W1 O10 88.4(5) . .
O12 W1 O10 83.8(5) . .
O1 W1 O31 172.0(5) . .
O14 W1 O31 74.1(4) . .
O13 W1 O31 74.6(4) . .
O12 W1 O31 85.4(4) . .
O10 W1 O31 86.6(4) . .
O2 W2 O10 100.4(5) . .
O2 W2 O11 101.4(5) . .
O10 W2 O11 86.5(5) . .
O2 W2 O18 99.2(5) . .
O10 W2 O18 90.5(5) . .
O11 W2 O18 159.3(4) . .
O2 W2 O17 99.0(5) . .
O10 W2 O17 160.2(5) . .
O11 W2 O17 85.9(5) . .
O18 W2 O17 90.2(5) . .
O2 W2 O33 169.0(6) . .
O10 W2 O33 87.6(4) . .
O11 W2 O33 86.4(4) . .
O18 W2 O33 73.0(4) . .
O17 W2 O33 73.7(4) . .
O3 W3 O12 102.0(5) . .
O3 W3 O15 100.0(6) . .
O12 W3 O15 90.0(5) . .
O3 W3 O11 100.1(6) . .
O12 W3 O11 86.4(5) . .
O15 W3 O11 159.9(5) . .
O3 W3 O16 98.0(5) . .
O12 W3 O16 159.9(4) . .
O15 W3 O16 89.0(5) . .
O11 W3 O16 87.7(5) . .
O3 W3 O32 169.4(5) . .
O12 W3 O32 86.5(4) . .
O15 W3 O32 73.4(4) . .
O11 W3 O32 86.6(4) . .
O16 W3 O32 74.0(4) . .
O4 W4 O25 105.1(5) . .
O4 W4 O24 100.0(5) . .
O25 W4 O24 91.0(5) . .
O4 W4 O19 99.7(5) . .
O25 W4 O19 91.6(5) . .
O24 W4 O19 158.8(5) . .
O4 W4 O13 97.9(5) . .
O25 W4 O13 157.0(5) . .
O24 W4 O13 86.4(5) . .
O19 W4 O13 83.0(5) . .
O4 W4 O31 168.0(5) . .
O25 W4 O31 85.4(4) . .
O24 W4 O31 85.4(5) . .
O19 W4 O31 73.8(4) . .
O13 W4 O31 71.6(4) . .
O5 W5 O26 103.2(6) . .
O5 W5 O20 101.2(6) . .
O26 W5 O20 90.7(5) . .
O5 W5 O19 97.9(6) . .
O26 W5 O19 91.2(5) . .
O20 W5 O19 159.9(5) . .
O5 W5 O14 97.5(6) . .
O26 W5 O14 159.2(5) . .
O20 W5 O14 87.1(5) . .
O19 W5 O14 84.0(5) . .
O5 W5 O31 167.3(5) . .
O26 W5 O31 87.3(4) . .
O20 W5 O31 85.8(4) . .
O19 W5 O31 74.3(4) . .
O14 W5 O31 71.9(4) . .
O6 W6 O27 103.6(5) . .
O6 W6 O20 101.2(5) . .
O27 W6 O20 92.2(5) . .
O6 W6 O21 98.1(5) . .
O27 W6 O21 88.4(5) . .
O20 W6 O21 159.9(5) . .
O6 W6 O15 96.3(5) . .
O27 W6 O15 159.2(5) . .
O20 W6 O15 90.0(5) . .
O21 W6 O15 82.6(5) . .
O6 W6 O32 166.3(5) . .
O27 W6 O32 86.8(5) . .
O20 W6 O32 87.1(5) . .
O21 W6 O32 72.9(4) . .
O15 W6 O32 72.7(4) . .
O7 W7 O21 99.2(5) . .
O7 W7 O28 102.7(5) . .
O21 W7 O28 92.3(5) . .
O7 W7 O22 101.1(5) . .
O21 W7 O22 159.4(4) . .
O28 W7 O22 86.6(5) . .
O7 W7 O16 96.1(5) . .
O21 W7 O16 86.7(5) . .
O28 W7 O16 161.1(4) . .
O22 W7 O16 87.8(5) . .
O7 W7 O32 168.7(5) . .
O21 W7 O32 74.3(4) . .
O28 W7 O32 87.0(4) . .
O22 W7 O32 85.1(4) . .
O16 W7 O32 74.5(4) . .
O8 W8 O22 99.6(5) . .
O8 W8 O29 102.2(5) . .
O22 W8 O29 87.4(5) . .
O8 W8 O23 99.9(5) . .
O22 W8 O23 160.4(5) . .
O29 W8 O23 90.4(4) . .
O8 W8 O17 97.7(5) . .
O22 W8 O17 87.8(5) . .
O29 W8 O17 160.1(4) . .
O23 W8 O17 87.7(5) . .
O8 W8 O33 169.5(5) . .
O22 W8 O33 86.4(4) . .
O29 W8 O33 86.6(4) . .
O23 W8 O33 74.0(4) . .
O17 W8 O33 73.9(4) . .
O8 W8 Na1 60.9(5) . .
O22 W8 Na1 159.6(3) . .
O29 W8 Na1 91.1(4) . .
O23 W8 Na1 39.9(4) . .
O17 W8 Na1 100.0(4) . .
O33 W8 Na1 113.8(3) . .
O9 W9 O30 103.8(6) . .
O9 W9 O24 103.8(6) . .
O30 W9 O24 91.4(5) . .
O9 W9 O18 97.6(5) . .
O30 W9 O18 157.7(5) . .
O24 W9 O18 89.4(5) . .
O9 W9 O23 96.7(5) . .
O30 W9 O23 88.2(4) . .
O24 W9 O23 159.0(5) . .
O18 W9 O23 83.2(4) . .
O9 W9 O33 165.7(5) . .
O30 W9 O33 85.2(5) . .
O24 W9 O33 86.8(5) . .
O18 W9 O33 72.5(4) . .
O23 W9 O33 72.3(4) . .
W6 O6 Na2 147.6(7) . .
W8 O8 Na1 156.0(7) . 3_665
W2 O10 W1 152.6(6) . .
W2 O11 W3 151.1(6) . .
W3 O12 W1 153.7(7) . .
W1 O13 W4 117.1(5) . .
W1 O14 W5 117.4(6) . .
W3 O15 W6 117.5(6) . .
W3 O16 W7 116.0(5) . .
W2 O17 W8 116.0(5) . .
W2 O18 W9 117.1(5) . .
W4 O19 W5 114.9(5) . .
W6 O20 W5 152.0(7) . .
W7 O21 W6 115.8(6) . .
W8 O22 W7 154.5(6) . .
W8 O23 W9 115.7(6) . .
W8 O23 Na1 109.7(5) . .
W9 O23 Na1 133.5(6) . .
W9 O24 W4 151.2(6) . .
W4 O25 Ni3 142.3(7) . 3_565
W5 O26 Ni3 139.6(7) . 3_565
W6 O27 Ni2 140.5(7) . 3_565
W7 O28 Ni3 127.0(6) . .
W7 O28 Ni2 131.7(6) . 3_565
Ni3 O28 Ni2 98.7(5) . 3_565
W8 O29 Ni3 125.8(5) . .
W8 O29 Ni2 134.6(5) . .
Ni3 O29 Ni2 98.0(4) . .
W9 O30 Ni2 144.5(7) . .
Ni1 O31 W5 120.0(5) . .
Ni1 O31 W1 123.6(5) . .
W5 O31 W1 96.6(4) . .
Ni1 O31 W4 118.7(5) . .
W5 O31 W4 95.0(4) . .
W1 O31 W4 96.7(4) . .
Ni1 O32 W6 120.1(5) . .
Ni1 O32 W7 121.6(6) . .
W6 O32 W7 96.3(4) . .
Ni1 O32 W3 121.0(5) . .
W6 O32 W3 96.2(4) . .
W7 O32 W3 95.5(4) . .
Ni1 O33 W9 118.7(5) . .
Ni1 O33 W8 120.1(5) . .
W9 O33 W8 97.3(4) . .
Ni1 O33 W2 121.7(5) . .
W9 O33 W2 97.1(4) . .
W8 O33 W2 96.4(4) . .
Ni1 O34 Ni3 119.4(5) . 3_565
Ni1 O34 Ni2 116.1(5) . 3_565
Ni3 O34 Ni2 100.1(4) 3_565 3_565
Ni1 O34 Ni2 115.8(5) . .
Ni3 O34 Ni2 99.4(5) 3_565 .
Ni2 O34 Ni2 103.2(4) 3_565 .
Na1 O7W Na1 82.1(5) 3_665 .
Na1 O8W Na2 110.3(7) . 3_565
Na3 O15W Na3 90.4(10) . 3_566

loop_
_geom_bond_atom_site_label_1
_geom_bond_atom_site_label_2
_geom_bond_distance
_geom_bond_site_symmetry_2
Na1 O9W 2.33(2) .
Na1 O7W 2.405(16) 3_665
Na1 O23 2.419(14) .
Na1 O8W 2.445(17) .
Na1 O7W 2.472(18) .
Na1 O8 2.503(15) 3_665
Na1 Na1 3.204(16) 3_665
Na1 W8 3.552(8) .
Na1 Na2 4.031(13) 3_565
Na2 O12W 2.36(2) .
Na2 O6W 2.367(19) 1_455
Na2 O6 2.420(16) .
Na2 O10W 2.428(18) 1_455
Na2 O8W 2.469(18) 3_565
Na2 O4W 2.61(2) 1_455
Na2 Na1 4.031(13) 3_565
Na3 O13W 2.31(2) .
Na3 O3W 2.36(2) .
Na3 O15W 2.38(3) .
Na3 O11W 2.44(2) .
Na3 O15W 2.51(3) 3_566
Na3 O14W 2.54(3) .
Na3 Na3 3.47(2) 3_566
Ni1 O32 1.839(11) .
Ni1 O31 1.842(10) .
Ni1 O34 1.849(10) .
Ni1 O33 1.859(11) .
Ni2 O30 1.898(11) .
Ni2 O27 1.928(11) 3_565
Ni2 O34 2.063(10) 3_565
Ni2 O29 2.068(10) .
Ni2 O28 2.073(10) 3_565
Ni2 O34 2.094(12) .
Ni3 O25 1.968(11) 3_565
Ni3 O34 1.993(9) 3_565
Ni3 O26 2.000(12) 3_565
Ni3 O28 2.036(13) .
Ni3 O1W 2.036(12) .
Ni3 O29 2.052(10) .
W1 O1 1.714(12) .
W1 O14 1.871(12) .
W1 O13 1.884(11) .
W1 O12 1.948(11) .
W1 O10 1.956(12) .
W1 O31 2.225(10) .
W2 O2 1.705(12) .
W2 O10 1.902(11) .
W2 O11 1.905(11) .
W2 O18 1.921(12) .
W2 O17 1.943(11) .
W2 O33 2.235(10) .
W3 O3 1.718(12) .
W3 O12 1.891(11) .
W3 O15 1.895(11) .
W3 O11 1.931(11) .
W3 O16 1.948(10) .
W3 O32 2.259(10) .
W4 O4 1.760(11) .
W4 O25 1.801(10) .
W4 O24 1.927(13) .
W4 O19 1.943(12) .
W4 O13 2.029(11) .
W4 O31 2.243(10) .
W5 O5 1.703(14) .
W5 O26 1.814(10) .
W5 O20 1.953(11) .
W5 O19 1.955(12) .
W5 O14 2.006(11) .
W5 O31 2.212(11) .
W6 O6 1.746(13) .
W6 O27 1.836(10) .
W6 O20 1.878(11) .
W6 O21 1.995(11) .
W6 O15 1.998(10) .
W6 O32 2.212(12) .
W7 O7 1.719(10) .
W7 O21 1.903(13) .
W7 O28 1.919(11) .
W7 O22 1.963(12) .
W7 O16 1.963(9) .
W7 O32 2.222(10) .
W8 O8 1.704(11) .
W8 O22 1.895(12) .
W8 O29 1.902(10) .
W8 O23 1.909(11) .
W8 O17 1.965(11) .
W8 O33 2.209(10) .
W9 O9 1.713(13) .
W9 O30 1.822(11) .
W9 O24 1.916(13) .
W9 O18 1.984(10) .
W9 O23 2.005(10) .
W9 O33 2.207(11) .
O8 Na1 2.503(15) 3_665
O25 Ni3 1.968(11) 3_565
O26 Ni3 2.000(12) 3_565
O27 Ni2 1.928(11) 3_565
O28 Ni2 2.073(10) 3_565
O34 Ni3 1.993(9) 3_565
O34 Ni2 2.063(10) 3_565
O4W Na2 2.61(2) 1_655
O6W Na2 2.367(19) 1_655
O7W Na1 2.405(16) 3_665
O8W Na2 2.469(18) 3_565
O10W Na2 2.428(18) 1_655
O15W Na3 2.51(3) 3_566
